data_4309864
loop_
_publ_author_name
'Dibyendu Bhattacharya'
'Soumen Dey'
'Suman Maji'
'Kuntal Pal'
'Sabyasachi Sarkar'

_publ_section_title
;
Direct Incorporation of a Ferric Ion in the Porphyrinogen Core:
Tetrakis(cyclohexyl)iron Porphyrinogen Anion with Different Conformers and
Its Reaction with Iodine
;
_journal_name_full 'Inorganic Chemistry'
_journal_page_first 7699
_journal_page_last 7701
_journal_paper_doi 10.1021/ic050890p
_journal_volume 44
_journal_year 2005
_chemical_formula_moiety 'C40 H48 Fe I N4, 2(C H2 Cl2), I3, I2'
_chemical_formula_sum 'C42 H52 Cl4 Fe I6 N4'
_chemical_formula_weight 1571.92
_chemical_name_systematic
;
 ?
;
_space_group_IT_number 2
_symmetry_cell_setting triclinic
_symmetry_space_group_name_Hall '-P 1'
_symmetry_space_group_name_H-M 'P -1'
_atom_sites_solution_hydrogens geom
_atom_sites_solution_primary direct
_atom_sites_solution_secondary difmap
_audit_creation_method SHELXL-97
_cell_angle_alpha 85.904(5)
_cell_angle_beta 72.965(5)
_cell_angle_gamma 72.100(5)
_cell_formula_units_Z 2
_cell_length_a 11.742(5)
_cell_length_b 13.001(5)
_cell_length_c 17.686(5)
_cell_measurement_reflns_used 999
_cell_measurement_temperature 100(2)
_cell_measurement_theta_max 28.23
_cell_measurement_theta_min 2.04
_cell_volume 2456.0(16)
_computing_cell_refinement 'SAINT 6.45 ( Bruker, 2003)'
_computing_data_collection 'SMART 5.628 (Bruker, 2003)'
_computing_data_reduction 'SAINT 6.45 ( Bruker, 2003)'
_computing_molecular_graphics 'Diamond 3.0'
_computing_structure_refinement 'SHELXL-97 (Sheldrick, 1997)'
_computing_structure_solution SIR-97
_diffrn_ambient_temperature 100(2)
_diffrn_measured_fraction_theta_full 0.953
_diffrn_measured_fraction_theta_max 0.953
_diffrn_measurement_device_type 'Bruker SMART APEX'
_diffrn_measurement_method /w-scans
_diffrn_radiation_monochromator graphite
_diffrn_radiation_source 'fine-focus sealed tube'
_diffrn_radiation_type MoK\a
_diffrn_radiation_wavelength 0.71069
_diffrn_reflns_av_R_equivalents 0.0174
_diffrn_reflns_av_sigmaI/netI 0.0360
_diffrn_reflns_limit_h_max 15
_diffrn_reflns_limit_h_min -15
_diffrn_reflns_limit_k_max 12
_diffrn_reflns_limit_k_min -17
_diffrn_reflns_limit_l_max 20
_diffrn_reflns_limit_l_min -23
_diffrn_reflns_number 16338
_diffrn_reflns_theta_full 28.30
_diffrn_reflns_theta_max 28.30
_diffrn_reflns_theta_min 2.02
_exptl_absorpt_coefficient_mu 4.330
_exptl_absorpt_correction_T_max 0.6924
_exptl_absorpt_correction_T_min 0.6369
_exptl_absorpt_correction_type empirical
_exptl_absorpt_process_details 'SADABS 2.10 (Bruker 2003)'
_exptl_crystal_colour brown
_exptl_crystal_density_diffrn 2.126
_exptl_crystal_density_method 'not measured'
_exptl_crystal_description needle
_exptl_crystal_F_000 1488
_exptl_crystal_size_max 0.10
_exptl_crystal_size_mid 0.10
_exptl_crystal_size_min 0.08
_refine_diff_density_max 2.944
_refine_diff_density_min -9.270
_refine_diff_density_rms 0.412
_refine_ls_extinction_method none
_refine_ls_goodness_of_fit_ref 1.062
_refine_ls_hydrogen_treatment constr
_refine_ls_matrix_type full
_refine_ls_number_parameters 517
_refine_ls_number_reflns 11658
_refine_ls_number_restraints 0
_refine_ls_restrained_S_all 1.062
_refine_ls_R_factor_all 0.0823
_refine_ls_R_factor_gt 0.0743
_refine_ls_shift/su_max 0.017
_refine_ls_shift/su_mean 0.001
_refine_ls_structure_factor_coef Fsqd
_refine_ls_weighting_details 'calc w=1/[\s^2^(Fo^2^)+(0.1210P)^2^+70.1796P] where P=(Fo^2^+2Fc^2^)/3'
_refine_ls_weighting_scheme calc
_refine_ls_wR_factor_gt 0.2190
_refine_ls_wR_factor_ref 0.2259
_reflns_number_gt 10164
_reflns_number_total 11658
_reflns_threshold_expression >2sigma(I)
_cod_data_source_file ic050890psi20050602_100401.cif
_cod_data_source_block 24janbm
_cod_depositor_comments
;
The following automatic conversions were performed:
'_symmetry_cell_setting' value 'Triclinic' changed to 'triclinic'
according to '/home/saulius/struct/CIF-dictionaries/cif_core.dic'
dictionary named 'cif_core.dic' version 2.4.1 from 2010-06-29.

Automatic conversion script
Id: cif_fix_enum 1527 2010-12-29 10:47:43Z saulius 
;
_cod_database_code 4309864

loop_
_symmetry_equiv_pos_as_xyz
'x, y, z'
'-x, -y, -z'

loop_
_atom_site_label
_atom_site_type_symbol
_atom_site_fract_x
_atom_site_fract_y
_atom_site_fract_z
_atom_site_U_iso_or_equiv
_atom_site_adp_type
_atom_site_occupancy
_atom_site_symmetry_multiplicity
_atom_site_calc_flag
_atom_site_refinement_flags
_atom_site_disorder_assembly
_atom_site_disorder_group
Fe1 Fe 0.27424(12) 0.17439(11) 0.33359(8) 0.0133(3) Uani 1 1 d . . .
I1 I 0.19582(14) 0.19993(12) 0.47743(9) 0.0738(4) Uani 1 1 d . . .
I2 I 0.24818(6) 0.40345(6) -0.10595(4) 0.02530(17) Uani 1 1 d . . .
I3 I 0.0000 0.5000 0.0000 0.01837(19) Uani 1 2 d S . .
I4 I 0.05518(6) 0.20029(5) -0.05381(4) 0.02137(16) Uani 1 1 d . . .
I5 I 0.0000 0.0000 0.0000 0.01811(19) Uani 1 2 d S . .
I6 I 0.75981(6) 0.29305(5) 0.94636(4) 0.02269(16) Uani 1 1 d . . .
I7 I 0.51725(6) 0.35289(5) 0.93846(4) 0.02206(16) Uani 1 1 d . . .
Cl1 Cl 0.7413(4) 0.2998(3) 0.6395(3) 0.0545(9) Uani 1 1 d . . .
Cl2 Cl 0.7004(4) 0.4472(4) 0.5102(2) 0.0502(9) Uani 1 1 d . . .
Cl3 Cl 0.3126(2) -0.0024(2) 0.02602(16) 0.0272(5) Uani 1 1 d . . .
Cl4 Cl 0.3876(2) 0.1354(2) 0.11340(15) 0.0245(5) Uani 1 1 d . . .
N1 N 0.4785(7) 0.1239(6) 0.2855(5) 0.0154(15) Uani 1 1 d . . .
N2 N 0.3194(7) 0.0078(6) 0.2980(5) 0.0155(15) Uani 1 1 d . . .
N3 N 0.1201(7) 0.2043(7) 0.2815(5) 0.0168(15) Uani 1 1 d . . .
N4 N 0.2811(7) 0.3186(6) 0.2666(5) 0.0147(15) Uani 1 1 d . . .
C1 C 0.5429(9) 0.1820(8) 0.2385(6) 0.0167(18) Uani 1 1 d . . .
C2 C 0.6485(9) 0.1149(9) 0.1784(6) 0.0208(19) Uani 1 1 d . . .
H2 H 0.7069 0.1385 0.1393 0.025 Uiso 1 1 calc R . .
C3 C 0.6457(8) 0.0123(9) 0.1900(6) 0.0194(19) Uani 1 1 d . . .
H3 H 0.6998 -0.0479 0.1593 0.023 Uiso 1 1 calc R . .
C4 C 0.5415(9) 0.0132(8) 0.2602(6) 0.0163(17) Uani 1 1 d . . .
C5 C 0.5364(9) -0.0759(7) 0.3195(6) 0.0164(17) Uani 1 1 d . . .
C6 C 0.4475(9) -0.0552(8) 0.2682(6) 0.0173(18) Uani 1 1 d . . .
C7 C 0.4550(9) -0.1333(8) 0.2096(6) 0.0198(19) Uani 1 1 d . . .
H7 H 0.5272 -0.1820 0.1789 0.024 Uiso 1 1 calc R . .
C8 C 0.3361(9) -0.1208(8) 0.2088(6) 0.0193(19) Uani 1 1 d . . .
H8 H 0.3106 -0.1611 0.1793 0.023 Uiso 1 1 calc R . .
C9 C 0.2568(9) -0.0317(8) 0.2636(6) 0.0169(18) Uani 1 1 d . . .
C10 C 0.1143(9) 0.0161(8) 0.2799(6) 0.0180(18) Uani 1 1 d . . .
C11 C 0.0949(8) 0.1306(8) 0.2481(6) 0.0175(18) Uani 1 1 d . . .
C12 C 0.0527(9) 0.1715(9) 0.1780(6) 0.0210(19) Uani 1 1 d . . .
H12 H 0.0302 0.1331 0.1453 0.025 Uiso 1 1 calc R . .
C13 C 0.0529(9) 0.2736(9) 0.1703(6) 0.0197(19) Uani 1 1 d . . .
H13 H 0.0322 0.3198 0.1306 0.024 Uiso 1 1 calc R . .
C14 C 0.0918(9) 0.3001(8) 0.2358(6) 0.0183(18) Uani 1 1 d . . .
C15 C 0.0503(9) 0.4115(8) 0.2752(6) 0.0187(18) Uani 1 1 d . . .
C16 C 0.1857(9) 0.3682(8) 0.2275(6) 0.0170(18) Uani 1 1 d . . .
C17 C 0.2416(10) 0.4190(8) 0.1562(6) 0.0203(19) Uani 1 1 d . . .
H17 H 0.2032 0.4522 0.1179 0.024 Uiso 1 1 calc R . .
C18 C 0.3603(10) 0.4086(8) 0.1561(6) 0.0205(19) Uani 1 1 d . . .
H18 H 0.4172 0.4371 0.1196 0.025 Uiso 1 1 calc R . .
C19 C 0.3816(9) 0.3441(8) 0.2246(6) 0.0167(17) Uani 1 1 d . . .
C20 C 0.5022(9) 0.3039(8) 0.2466(6) 0.0177(18) Uani 1 1 d . . .
C21 C 0.4793(9) 0.3398(8) 0.3324(6) 0.0194(19) Uani 1 1 d . . .
H21A H 0.4396 0.4173 0.3380 0.023 Uiso 1 1 calc R . .
H21B H 0.4228 0.3050 0.3681 0.023 Uiso 1 1 calc R . .
C22 C 0.6016(11) 0.3112(10) 0.3557(7) 0.028(2) Uani 1 1 d . . .
H22A H 0.5839 0.3377 0.4091 0.034 Uiso 1 1 calc R . .
H22B H 0.6373 0.2332 0.3551 0.034 Uiso 1 1 calc R . .
C23 C 0.6959(12) 0.3602(10) 0.2996(8) 0.032(3) Uani 1 1 d . . .
H23A H 0.6637 0.4384 0.3041 0.038 Uiso 1 1 calc R . .
H23B H 0.7731 0.3378 0.3144 0.038 Uiso 1 1 calc R . .
C24 C 0.7223(10) 0.3252(9) 0.2146(7) 0.027(2) Uani 1 1 d . . .
H24A H 0.7640 0.2480 0.2086 0.033 Uiso 1 1 calc R . .
H24B H 0.7777 0.3618 0.1799 0.033 Uiso 1 1 calc R . .
C25 C 0.6017(9) 0.3515(9) 0.1907(6) 0.022(2) Uani 1 1 d . . .
H25A H 0.6214 0.3238 0.1375 0.027 Uiso 1 1 calc R . .
H25B H 0.5666 0.4295 0.1900 0.027 Uiso 1 1 calc R . .
C26 C 0.6443(9) -0.1811(8) 0.3000(6) 0.0202(19) Uani 1 1 d . . .
H26A H 0.6737 -0.1942 0.2433 0.024 Uiso 1 1 calc R . .
H26B H 0.7130 -0.1749 0.3174 0.024 Uiso 1 1 calc R . .
C27 C 0.6012(10) -0.2753(9) 0.3411(7) 0.027(2) Uani 1 1 d . . .
H27A H 0.6717 -0.3406 0.3314 0.032 Uiso 1 1 calc R . .
H27B H 0.5393 -0.2865 0.3191 0.032 Uiso 1 1 calc R . .
C28 C 0.5448(11) -0.2541(9) 0.4306(7) 0.029(2) Uani 1 1 d . . .
H28A H 0.6100 -0.2536 0.4538 0.035 Uiso 1 1 calc R . .
H28B H 0.5113 -0.3122 0.4541 0.035 Uiso 1 1 calc R . .
C29 C 0.4403(10) -0.1454(8) 0.4494(6) 0.023(2) Uani 1 1 d . . .
H29A H 0.3698 -0.1499 0.4333 0.028 Uiso 1 1 calc R . .
H29B H 0.4124 -0.1316 0.5061 0.028 Uiso 1 1 calc R . .
C30 C 0.4841(9) -0.0516(8) 0.4074(6) 0.0190(18) Uani 1 1 d . . .
H30A H 0.4145 0.0143 0.4172 0.023 Uiso 1 1 calc R . .
H30B H 0.5478 -0.0411 0.4280 0.023 Uiso 1 1 calc R . .
C31 C 0.0512(9) 0.0189(8) 0.3708(6) 0.0194(19) Uani 1 1 d . . .
H31A H 0.0783 -0.0527 0.3916 0.023 Uiso 1 1 calc R . .
H31B H 0.0773 0.0676 0.3963 0.023 Uiso 1 1 calc R . .
C32 C -0.0915(10) 0.0563(9) 0.3902(7) 0.027(2) Uani 1 1 d . . .
H32A H -0.1277 0.0529 0.4468 0.033 Uiso 1 1 calc R . .
H32B H -0.1193 0.1309 0.3748 0.033 Uiso 1 1 calc R . .
C33 C -0.1367(10) -0.0128(9) 0.3480(8) 0.028(2) Uani 1 1 d . . .
H33A H -0.2267 0.0159 0.3590 0.034 Uiso 1 1 calc R . .
H33B H -0.1176 -0.0855 0.3682 0.034 Uiso 1 1 calc R . .
C34 C -0.0773(10) -0.0171(9) 0.2593(8) 0.027(2) Uani 1 1 d . . .
H34A H -0.1060 0.0539 0.2380 0.033 Uiso 1 1 calc R . .
H34B H -0.1038 -0.0670 0.2353 0.033 Uiso 1 1 calc R . .
C35 C 0.0650(9) -0.0530(8) 0.2378(6) 0.021(2) Uani 1 1 d . . .
H35A H 0.0987 -0.0482 0.1811 0.026 Uiso 1 1 calc R . .
H35B H 0.0942 -0.1280 0.2520 0.026 Uiso 1 1 calc R . .
C36 C -0.0317(10) 0.5046(8) 0.2395(7) 0.024(2) Uani 1 1 d . . .
H36A H -0.1183 0.5058 0.2604 0.029 Uiso 1 1 calc R . .
H36B H -0.0077 0.4942 0.1826 0.029 Uiso 1 1 calc R . .
C37 C -0.0180(11) 0.6122(9) 0.2590(7) 0.028(2) Uani 1 1 d . . .
H37A H 0.0661 0.6143 0.2321 0.034 Uiso 1 1 calc R . .
H37B H -0.0756 0.6710 0.2397 0.034 Uiso 1 1 calc R . .
C38 C -0.0438(11) 0.6283(9) 0.3479(8) 0.031(2) Uani 1 1 d . . .
H38A H -0.0239 0.6925 0.3573 0.037 Uiso 1 1 calc R . .
H38B H -0.1318 0.6393 0.3739 0.037 Uiso 1 1 calc R . .
C39 C 0.0326(11) 0.5318(9) 0.3832(7) 0.028(2) Uani 1 1 d . . .
H39A H 0.1199 0.5287 0.3639 0.034 Uiso 1 1 calc R . .
H39B H 0.0071 0.5417 0.4402 0.034 Uiso 1 1 calc R . .
C40 C 0.0193(10) 0.4254(8) 0.3639(6) 0.023(2) Uani 1 1 d . . .
H40A H -0.0656 0.4240 0.3887 0.027 Uiso 1 1 calc R . .
H40B H 0.0750 0.3664 0.3844 0.027 Uiso 1 1 calc R . .
C41 C 0.3514(10) 0.1187(9) 0.0256(6) 0.024(2) Uani 1 1 d . . .
H41A H 0.2817 0.1796 0.0203 0.029 Uiso 1 1 calc R . .
H41B H 0.4226 0.1176 -0.0196 0.029 Uiso 1 1 calc R . .
C42 C 0.7943(16) 0.3224(12) 0.5358(10) 0.048(4) Uani 1 1 d . . .
H42A H 0.8804 0.3230 0.5219 0.057 Uiso 1 1 calc R . .
H42B H 0.7909 0.2641 0.5061 0.057 Uiso 1 1 calc R . .

loop_
_atom_site_aniso_label
_atom_site_aniso_U_11
_atom_site_aniso_U_22
_atom_site_aniso_U_33
_atom_site_aniso_U_23
_atom_site_aniso_U_13
_atom_site_aniso_U_12
Fe1 0.0113(6) 0.0127(6) 0.0142(6) -0.0019(5) -0.0036(5) -0.0006(5)
I1 0.0725(9) 0.0673(8) 0.0770(9) -0.0027(7) -0.0253(7) -0.0096(7)
I2 0.0171(3) 0.0210(3) 0.0364(4) 0.0009(3) -0.0079(3) -0.0034(2)
I3 0.0198(4) 0.0120(4) 0.0240(4) 0.0017(3) -0.0105(3) -0.0021(3)
I4 0.0206(3) 0.0145(3) 0.0315(4) 0.0015(2) -0.0120(3) -0.0047(2)
I5 0.0164(4) 0.0151(4) 0.0247(4) -0.0019(3) -0.0100(3) -0.0030(3)
I6 0.0262(3) 0.0188(3) 0.0254(3) 0.0015(2) -0.0104(3) -0.0073(3)
I7 0.0217(3) 0.0174(3) 0.0256(3) -0.0036(2) -0.0040(2) -0.0055(2)
Cl1 0.055(2) 0.051(2) 0.060(2) 0.0116(18) -0.0087(18) -0.0283(18)
Cl2 0.0424(18) 0.063(2) 0.0385(17) -0.0063(16) -0.0054(14) -0.0109(17)
Cl3 0.0241(12) 0.0310(13) 0.0291(13) -0.0048(10) -0.0121(10) -0.0065(10)
Cl4 0.0231(11) 0.0280(12) 0.0247(12) -0.0014(9) -0.0094(9) -0.0079(10)
N1 0.012(3) 0.013(4) 0.020(4) 0.000(3) -0.004(3) -0.002(3)
N2 0.011(3) 0.015(4) 0.017(4) -0.004(3) -0.003(3) 0.001(3)
N3 0.011(3) 0.015(4) 0.022(4) 0.002(3) -0.005(3) -0.001(3)
N4 0.011(3) 0.015(4) 0.017(4) 0.000(3) -0.003(3) -0.002(3)
C1 0.014(4) 0.023(5) 0.016(4) 0.003(3) -0.008(3) -0.006(4)
C2 0.015(4) 0.029(5) 0.017(4) 0.003(4) -0.005(4) -0.005(4)
C3 0.008(4) 0.026(5) 0.020(5) -0.002(4) -0.004(3) 0.000(4)
C4 0.014(4) 0.016(4) 0.017(4) 0.000(3) -0.005(3) -0.001(3)
C5 0.015(4) 0.013(4) 0.022(5) -0.001(3) -0.009(3) -0.001(3)
C6 0.016(4) 0.012(4) 0.021(4) -0.002(3) -0.007(4) 0.002(3)
C7 0.019(4) 0.015(4) 0.023(5) -0.005(4) -0.008(4) 0.002(4)
C8 0.017(4) 0.019(5) 0.020(4) -0.002(4) -0.005(4) -0.003(4)
C9 0.014(4) 0.018(4) 0.018(4) -0.002(3) -0.006(3) -0.001(3)
C10 0.016(4) 0.017(4) 0.022(5) -0.003(4) -0.009(4) -0.002(4)
C11 0.010(4) 0.020(4) 0.020(4) -0.002(4) -0.005(3) 0.001(3)
C12 0.014(4) 0.027(5) 0.024(5) -0.001(4) -0.009(4) -0.005(4)
C13 0.012(4) 0.026(5) 0.024(5) 0.007(4) -0.011(4) -0.005(4)
C14 0.012(4) 0.019(5) 0.021(5) 0.000(4) -0.003(3) -0.003(4)
C15 0.014(4) 0.015(4) 0.025(5) 0.002(4) -0.007(4) -0.001(3)
C16 0.014(4) 0.015(4) 0.020(4) 0.005(3) -0.006(3) -0.002(3)
C17 0.022(5) 0.016(4) 0.020(5) 0.003(4) -0.006(4) -0.001(4)
C18 0.022(5) 0.019(5) 0.021(5) 0.005(4) -0.006(4) -0.008(4)
C19 0.014(4) 0.013(4) 0.020(4) -0.003(3) -0.002(3) -0.001(3)
C20 0.015(4) 0.015(4) 0.024(5) 0.005(4) -0.008(4) -0.005(4)
C21 0.021(5) 0.020(5) 0.020(5) -0.003(4) -0.009(4) -0.006(4)
C22 0.025(5) 0.029(6) 0.035(6) -0.001(5) -0.016(5) -0.008(5)
C23 0.030(6) 0.027(6) 0.047(7) 0.002(5) -0.021(5) -0.013(5)
C24 0.020(5) 0.026(5) 0.039(6) 0.011(5) -0.012(4) -0.010(4)
C25 0.014(4) 0.023(5) 0.027(5) 0.004(4) -0.004(4) -0.004(4)
C26 0.015(4) 0.018(4) 0.026(5) -0.003(4) -0.010(4) 0.002(4)
C27 0.023(5) 0.016(5) 0.042(6) 0.003(4) -0.014(5) -0.002(4)
C28 0.031(6) 0.019(5) 0.037(6) 0.005(4) -0.015(5) -0.003(4)
C29 0.024(5) 0.019(5) 0.024(5) 0.001(4) -0.003(4) -0.006(4)
C30 0.016(4) 0.018(4) 0.022(5) 0.002(4) -0.008(4) -0.003(4)
C31 0.016(4) 0.015(4) 0.027(5) 0.000(4) -0.005(4) -0.005(4)
C32 0.014(4) 0.027(5) 0.037(6) -0.001(5) 0.000(4) -0.007(4)
C33 0.017(5) 0.023(5) 0.047(7) -0.003(5) -0.008(5) -0.009(4)
C34 0.020(5) 0.019(5) 0.048(7) -0.003(5) -0.016(5) -0.006(4)
C35 0.017(4) 0.020(5) 0.029(5) -0.008(4) -0.012(4) -0.001(4)
C36 0.019(5) 0.020(5) 0.030(5) 0.004(4) -0.012(4) 0.002(4)
C37 0.026(5) 0.021(5) 0.034(6) 0.005(4) -0.012(5) -0.002(4)
C38 0.029(6) 0.016(5) 0.039(6) 0.004(4) -0.007(5) 0.002(4)
C39 0.032(6) 0.019(5) 0.026(5) -0.004(4) -0.010(4) 0.005(4)
C40 0.020(5) 0.019(5) 0.023(5) 0.003(4) -0.003(4) -0.003(4)
C41 0.022(5) 0.031(5) 0.021(5) 0.004(4) -0.009(4) -0.010(4)
C42 0.052(9) 0.034(7) 0.052(9) -0.008(6) 0.000(7) -0.018(7)

loop_
_atom_type_symbol
_atom_type_description
_atom_type_scat_dispersion_real
_atom_type_scat_dispersion_imag
_atom_type_scat_source
C C 0.0033 0.0016 'International Tables Vol C Tables 4.2.6.8 and 6.1.1.4'
H H 0.0000 0.0000 'International Tables Vol C Tables 4.2.6.8 and 6.1.1.4'
N N 0.0061 0.0033 'International Tables Vol C Tables 4.2.6.8 and 6.1.1.4'
Cl Cl 0.1484 0.1585 'International Tables Vol C Tables 4.2.6.8 and 6.1.1.4'
Fe Fe 0.3463 0.8444 'International Tables Vol C Tables 4.2.6.8 and 6.1.1.4'
I I -0.4742 1.8119 'International Tables Vol C Tables 4.2.6.8 and 6.1.1.4'

loop_
_geom_angle_atom_site_label_1
_geom_angle_atom_site_label_2
_geom_angle_atom_site_label_3
_geom_angle
_geom_angle_site_symmetry_1
_geom_angle_site_symmetry_3
_geom_angle_publ_flag
N4 Fe1 N2 132.1(3) . . ?
N4 Fe1 N3 76.6(3) . . ?
N2 Fe1 N3 85.6(3) . . ?
N4 Fe1 N1 84.8(3) . . ?
N2 Fe1 N1 76.5(3) . . ?
N3 Fe1 N1 134.1(3) . . ?
N4 Fe1 I1 115.8(2) . . ?
N2 Fe1 I1 112.1(2) . . ?
N3 Fe1 I1 110.8(2) . . ?
N1 Fe1 I1 115.1(2) . . ?
I2 I3 I2 180.00(2) . 2_565 ?
I4 I5 I4 180.00(4) . 2 ?
C1 N1 C4 106.5(8) . . ?
C1 N1 Fe1 124.9(6) . . ?
C4 N1 Fe1 118.4(6) . . ?
C9 N2 C6 106.0(8) . . ?
C9 N2 Fe1 126.2(6) . . ?
C6 N2 Fe1 119.6(6) . . ?
C11 N3 C14 105.5(8) . . ?
C11 N3 Fe1 125.1(6) . . ?
C14 N3 Fe1 118.7(6) . . ?
C19 N4 C16 105.8(8) . . ?
C19 N4 Fe1 127.4(6) . . ?
C16 N4 Fe1 119.5(6) . . ?
N1 C1 C2 111.6(9) . . ?
N1 C1 C20 121.4(9) . . ?
C2 C1 C20 127.0(9) . . ?
C3 C2 C1 107.2(9) . . ?
C2 C3 C4 107.1(9) . . ?
N1 C4 C3 107.5(8) . . ?
N1 C4 C5 119.9(8) . . ?
C3 C4 C5 126.0(8) . . ?
N1 C4 C6 112.5(7) . . ?
C3 C4 C6 124.5(8) . . ?
C5 C4 C6 59.0(6) . . ?
C4 C5 C30 121.6(8) . . ?
C4 C5 C6 63.1(6) . . ?
C30 C5 C6 119.6(8) . . ?
C4 C5 C26 116.8(8) . . ?
C30 C5 C26 112.4(8) . . ?
C6 C5 C26 114.9(8) . . ?
N2 C6 C7 107.9(8) . . ?
N2 C6 C5 120.8(8) . . ?
C7 C6 C5 123.9(8) . . ?
N2 C6 C4 112.8(8) . . ?
C7 C6 C4 126.1(9) . . ?
C5 C6 C4 57.9(6) . . ?
C8 C7 C6 106.9(8) . . ?
C7 C8 C9 106.1(9) . . ?
N2 C9 C8 113.0(8) . . ?
N2 C9 C10 121.6(8) . . ?
C8 C9 C10 125.4(8) . . ?
C11 C10 C35 112.1(8) . . ?
C11 C10 C9 104.7(8) . . ?
C35 C10 C9 110.0(8) . . ?
C11 C10 C31 110.6(8) . . ?
C35 C10 C31 110.0(8) . . ?
C9 C10 C31 109.2(8) . . ?
N3 C11 C12 112.0(9) . . ?
N3 C11 C10 121.1(8) . . ?
C12 C11 C10 126.9(9) . . ?
C13 C12 C11 106.9(9) . . ?
C12 C13 C14 107.4(9) . . ?
N3 C14 C13 108.2(8) . . ?
N3 C14 C15 119.9(8) . . ?
C13 C14 C15 125.6(9) . . ?
N3 C14 C16 112.6(8) . . ?
C13 C14 C16 124.3(8) . . ?
C15 C14 C16 58.2(6) . . ?
C16 C15 C40 118.9(8) . . ?
C16 C15 C36 116.4(9) . . ?
C40 C15 C36 111.8(8) . . ?
C16 C15 C14 62.8(6) . . ?
C40 C15 C14 121.7(8) . . ?
C36 C15 C14 117.1(9) . . ?
N4 C16 C17 108.2(8) . . ?
N4 C16 C15 120.4(8) . . ?
C17 C16 C15 123.2(8) . . ?
N4 C16 C14 112.4(8) . . ?
C17 C16 C14 126.5(9) . . ?
C15 C16 C14 59.0(6) . . ?
C18 C17 C16 107.0(9) . . ?
C17 C18 C19 106.8(9) . . ?
N4 C19 C18 112.1(9) . . ?
N4 C19 C20 121.0(9) . . ?
C18 C19 C20 126.8(9) . . ?
C19 C20 C1 106.3(8) . . ?
C19 C20 C21 109.3(8) . . ?
C1 C20 C21 111.1(8) . . ?
C19 C20 C25 110.1(8) . . ?
C1 C20 C25 111.0(8) . . ?
C21 C20 C25 109.0(8) . . ?
C22 C21 C20 111.8(8) . . ?
C23 C22 C21 111.5(10) . . ?
C24 C23 C22 111.3(9) . . ?
C23 C24 C25 111.1(9) . . ?
C24 C25 C20 113.6(9) . . ?
C27 C26 C5 110.0(8) . . ?
C26 C27 C28 111.4(9) . . ?
C27 C28 C29 111.6(9) . . ?
C30 C29 C28 111.9(9) . . ?
C5 C30 C29 109.8(8) . . ?
C32 C31 C10 111.5(9) . . ?
C33 C32 C31 111.5(9) . . ?
C32 C33 C34 112.2(9) . . ?
C33 C34 C35 112.0(9) . . ?
C34 C35 C10 112.4(8) . . ?
C15 C36 C37 110.2(9) . . ?
C38 C37 C36 111.9(10) . . ?
C39 C38 C37 111.5(9) . . ?
C40 C39 C38 113.4(10) . . ?
C39 C40 C15 109.9(9) . . ?
Cl3 C41 Cl4 111.4(6) . . ?
Cl2 C42 Cl1 110.7(8) . . ?

loop_
_geom_bond_atom_site_label_1
_geom_bond_atom_site_label_2
_geom_bond_distance
_geom_bond_site_symmetry_2
_geom_bond_publ_flag
Fe1 N4 2.155(8) . ?
Fe1 N2 2.159(8) . ?
Fe1 N3 2.184(8) . ?
Fe1 N1 2.196(8) . ?
Fe1 I1 2.448(2) . ?
I2 I3 2.9098(11) . ?
I3 I2 2.9098(11) 2_565 ?
I4 I5 2.9032(11) . ?
I5 I4 2.9032(12) 2 ?
I6 I7 2.7553(15) . ?
Cl1 C42 1.790(17) . ?
Cl2 C42 1.772(17) . ?
Cl3 C41 1.767(12) . ?
Cl4 C41 1.770(11) . ?
N1 C1 1.315(12) . ?
N1 C4 1.437(12) . ?
N2 C9 1.309(12) . ?
N2 C6 1.432(12) . ?
N3 C11 1.308(13) . ?
N3 C14 1.439(12) . ?
N4 C19 1.321(12) . ?
N4 C16 1.448(12) . ?
C1 C2 1.457(14) . ?
C1 C20 1.512(14) . ?
C2 C3 1.343(15) . ?
C3 C4 1.463(13) . ?
C4 C5 1.509(13) . ?
C4 C6 1.589(14) . ?
C5 C30 1.512(14) . ?
C5 C6 1.527(13) . ?
C5 C26 1.531(13) . ?
C6 C7 1.467(13) . ?
C7 C8 1.359(14) . ?
C8 C9 1.454(13) . ?
C9 C10 1.540(13) . ?
C10 C11 1.527(14) . ?
C10 C35 1.537(13) . ?
C10 C31 1.558(14) . ?
C11 C12 1.473(13) . ?
C12 C13 1.325(15) . ?
C13 C14 1.460(14) . ?
C14 C15 1.527(14) . ?
C14 C16 1.584(14) . ?
C15 C16 1.513(13) . ?
C15 C40 1.513(14) . ?
C15 C36 1.524(13) . ?
C16 C17 1.456(13) . ?
C17 C18 1.359(15) . ?
C18 C19 1.462(14) . ?
C19 C20 1.507(13) . ?
C20 C21 1.542(14) . ?
C20 C25 1.552(14) . ?
C21 C22 1.539(14) . ?
C22 C23 1.522(17) . ?
C23 C24 1.516(18) . ?
C24 C25 1.527(14) . ?
C26 C27 1.524(15) . ?
C27 C28 1.535(17) . ?
C28 C29 1.541(15) . ?
C29 C30 1.528(14) . ?
C31 C32 1.532(14) . ?
C32 C33 1.505(16) . ?
C33 C34 1.515(18) . ?
C34 C35 1.526(14) . ?
C36 C37 1.531(16) . ?
C37 C38 1.528(17) . ?
C38 C39 1.514(15) . ?
C39 C40 1.512(16) . ?

loop_
_geom_torsion_atom_site_label_1
_geom_torsion_atom_site_label_2
_geom_torsion_atom_site_label_3
_geom_torsion_atom_site_label_4
_geom_torsion
_geom_torsion_site_symmetry_1
_geom_torsion_site_symmetry_2
_geom_torsion_site_symmetry_3
_geom_torsion_site_symmetry_4
_geom_torsion_publ_flag
N4 Fe1 N1 C1 1.1(8) . . . . ?
N2 Fe1 N1 C1 136.6(8) . . . . ?
N3 Fe1 N1 C1 66.7(9) . . . . ?
I1 Fe1 N1 C1 -115.0(8) . . . . ?
N4 Fe1 N1 C4 -139.3(7) . . . . ?
N2 Fe1 N1 C4 -3.7(6) . . . . ?
N3 Fe1 N1 C4 -73.6(8) . . . . ?
I1 Fe1 N1 C4 104.6(6) . . . . ?
N4 Fe1 N2 C9 -69.8(9) . . . . ?
N3 Fe1 N2 C9 -2.4(8) . . . . ?
N1 Fe1 N2 C9 -139.8(9) . . . . ?
I1 Fe1 N2 C9 108.3(8) . . . . ?
N4 Fe1 N2 C6 74.2(8) . . . . ?
N3 Fe1 N2 C6 141.6(7) . . . . ?
N1 Fe1 N2 C6 4.2(7) . . . . ?
I1 Fe1 N2 C6 -107.7(7) . . . . ?
N4 Fe1 N3 C11 135.5(9) . . . . ?
N2 Fe1 N3 C11 0.3(8) . . . . ?
N1 Fe1 N3 C11 66.6(9) . . . . ?
I1 Fe1 N3 C11 -111.6(8) . . . . ?
N4 Fe1 N3 C14 -3.8(7) . . . . ?
N2 Fe1 N3 C14 -139.0(7) . . . . ?
N1 Fe1 N3 C14 -72.7(8) . . . . ?
I1 Fe1 N3 C14 109.1(7) . . . . ?
N2 Fe1 N4 C19 -70.0(9) . . . . ?
N3 Fe1 N4 C19 -141.2(9) . . . . ?
N1 Fe1 N4 C19 -3.5(8) . . . . ?
I1 Fe1 N4 C19 111.9(8) . . . . ?
N2 Fe1 N4 C16 75.6(8) . . . . ?
N3 Fe1 N4 C16 4.3(7) . . . . ?
N1 Fe1 N4 C16 142.1(7) . . . . ?
I1 Fe1 N4 C16 -102.5(6) . . . . ?
C4 N1 C1 C2 1.9(10) . . . . ?
Fe1 N1 C1 C2 -142.3(7) . . . . ?
C4 N1 C1 C20 178.7(8) . . . . ?
Fe1 N1 C1 C20 34.5(12) . . . . ?
N1 C1 C2 C3 0.6(11) . . . . ?
C20 C1 C2 C3 -176.0(9) . . . . ?
C1 C2 C3 C4 -2.7(11) . . . . ?
C1 N1 C4 C3 -3.5(10) . . . . ?
Fe1 N1 C4 C3 143.4(6) . . . . ?
C1 N1 C4 C5 149.7(8) . . . . ?
Fe1 N1 C4 C5 -63.4(10) . . . . ?
C1 N1 C4 C6 -144.2(8) . . . . ?
Fe1 N1 C4 C6 2.7(10) . . . . ?
C2 C3 C4 N1 3.9(10) . . . . ?
C2 C3 C4 C5 -147.2(10) . . . . ?
C2 C3 C4 C6 138.7(9) . . . . ?
N1 C4 C5 C30 -10.0(13) . . . . ?
C3 C4 C5 C30 137.9(10) . . . . ?
C6 C4 C5 C30 -109.8(10) . . . . ?
N1 C4 C5 C6 99.8(9) . . . . ?
C3 C4 C5 C6 -112.3(11) . . . . ?
N1 C4 C5 C26 -154.4(8) . . . . ?
C3 C4 C5 C26 -6.5(14) . . . . ?
C6 C4 C5 C26 105.8(9) . . . . ?
C9 N2 C6 C7 2.5(11) . . . . ?
Fe1 N2 C6 C7 -147.9(7) . . . . ?
C9 N2 C6 C5 -148.5(9) . . . . ?
Fe1 N2 C6 C5 61.1(11) . . . . ?
C9 N2 C6 C4 146.4(8) . . . . ?
Fe1 N2 C6 C4 -4.0(10) . . . . ?
C4 C5 C6 N2 -99.1(10) . . . . ?
C30 C5 C6 N2 13.7(14) . . . . ?
C26 C5 C6 N2 152.1(9) . . . . ?
C4 C5 C6 C7 114.7(11) . . . . ?
C30 C5 C6 C7 -132.5(10) . . . . ?
C26 C5 C6 C7 5.9(14) . . . . ?
C30 C5 C6 C4 112.8(10) . . . . ?
C26 C5 C6 C4 -108.8(9) . . . . ?
N1 C4 C6 N2 0.8(11) . . . . ?
C3 C4 C6 N2 -132.1(9) . . . . ?
C5 C4 C6 N2 113.1(9) . . . . ?
N1 C4 C6 C7 136.8(9) . . . . ?
C3 C4 C6 C7 4.0(14) . . . . ?
C5 C4 C6 C7 -110.9(10) . . . . ?
N1 C4 C6 C5 -112.3(9) . . . . ?
C3 C4 C6 C5 114.8(10) . . . . ?
N2 C6 C7 C8 -3.4(11) . . . . ?
C5 C6 C7 C8 146.4(10) . . . . ?
C4 C6 C7 C8 -141.2(9) . . . . ?
C6 C7 C8 C9 2.9(11) . . . . ?
C6 N2 C9 C8 -0.7(11) . . . . ?
Fe1 N2 C9 C8 147.1(7) . . . . ?
C6 N2 C9 C10 -179.3(9) . . . . ?
Fe1 N2 C9 C10 -31.4(13) . . . . ?
C7 C8 C9 N2 -1.4(12) . . . . ?
C7 C8 C9 C10 177.1(10) . . . . ?
N2 C9 C10 C11 64.7(11) . . . . ?
C8 C9 C10 C11 -113.7(10) . . . . ?
N2 C9 C10 C35 -174.6(9) . . . . ?
C8 C9 C10 C35 7.0(14) . . . . ?
N2 C9 C10 C31 -53.8(12) . . . . ?
C8 C9 C10 C31 127.8(10) . . . . ?
C14 N3 C11 C12 1.7(10) . . . . ?
Fe1 N3 C11 C12 -141.9(7) . . . . ?
C14 N3 C11 C10 179.5(8) . . . . ?
Fe1 N3 C11 C10 35.9(12) . . . . ?
C35 C10 C11 N3 173.5(9) . . . . ?
C9 C10 C11 N3 -67.2(11) . . . . ?
C31 C10 C11 N3 50.4(12) . . . . ?
C35 C10 C11 C12 -9.0(13) . . . . ?
C9 C10 C11 C12 110.3(10) . . . . ?
C31 C10 C11 C12 -132.2(10) . . . . ?
N3 C11 C12 C13 -0.2(12) . . . . ?
C10 C11 C12 C13 -177.9(9) . . . . ?
C11 C12 C13 C14 -1.4(11) . . . . ?
C11 N3 C14 C13 -2.5(10) . . . . ?
Fe1 N3 C14 C13 143.9(6) . . . . ?
C11 N3 C14 C15 151.1(9) . . . . ?
Fe1 N3 C14 C15 -62.5(10) . . . . ?
C11 N3 C14 C16 -143.7(8) . . . . ?
Fe1 N3 C14 C16 2.7(10) . . . . ?
C12 C13 C14 N3 2.4(11) . . . . ?
C12 C13 C14 C15 -149.2(10) . . . . ?
C12 C13 C14 C16 138.0(9) . . . . ?
N3 C14 C15 C16 99.5(9) . . . . ?
C13 C14 C15 C16 -111.8(11) . . . . ?
N3 C14 C15 C40 -9.2(13) . . . . ?
C13 C14 C15 C40 139.5(10) . . . . ?
C16 C14 C15 C40 -108.7(10) . . . . ?
N3 C14 C15 C36 -153.1(9) . . . . ?
C13 C14 C15 C36 -4.4(14) . . . . ?
C16 C14 C15 C36 107.4(10) . . . . ?
C19 N4 C16 C17 3.6(10) . . . . ?
Fe1 N4 C16 C17 -148.6(7) . . . . ?
C19 N4 C16 C15 -145.8(9) . . . . ?
Fe1 N4 C16 C15 62.0(11) . . . . ?
C19 N4 C16 C14 148.0(8) . . . . ?
Fe1 N4 C16 C14 -4.2(10) . . . . ?
C40 C15 C16 N4 13.7(14) . . . . ?
C36 C15 C16 N4 152.1(9) . . . . ?
C14 C15 C16 N4 -99.4(10) . . . . ?
C40 C15 C16 C17 -131.0(10) . . . . ?
C36 C15 C16 C17 7.4(15) . . . . ?
C14 C15 C16 C17 115.9(11) . . . . ?
C40 C15 C16 C14 113.1(10) . . . . ?
C36 C15 C16 C14 -108.5(10) . . . . ?
N3 C14 C16 N4 0.9(11) . . . . ?
C13 C14 C16 N4 -133.0(9) . . . . ?
C15 C14 C16 N4 113.0(9) . . . . ?
N3 C14 C16 C17 137.4(9) . . . . ?
C13 C14 C16 C17 3.5(15) . . . . ?
C15 C14 C16 C17 -110.5(11) . . . . ?
N3 C14 C16 C15 -112.1(9) . . . . ?
C13 C14 C16 C15 114.0(11) . . . . ?
N4 C16 C17 C18 -5.0(11) . . . . ?
C15 C16 C17 C18 143.4(10) . . . . ?
C14 C16 C17 C18 -142.9(10) . . . . ?
C16 C17 C18 C19 4.2(11) . . . . ?
C16 N4 C19 C18 -1.1(11) . . . . ?
Fe1 N4 C19 C18 148.2(7) . . . . ?
C16 N4 C19 C20 -178.5(8) . . . . ?
Fe1 N4 C19 C20 -29.3(13) . . . . ?
C17 C18 C19 N4 -2.1(12) . . . . ?
C17 C18 C19 C20 175.2(9) . . . . ?
N4 C19 C20 C1 63.2(11) . . . . ?
C18 C19 C20 C1 -113.9(10) . . . . ?
N4 C19 C20 C21 -56.9(12) . . . . ?
C18 C19 C20 C21 126.1(10) . . . . ?
N4 C19 C20 C25 -176.5(9) . . . . ?
C18 C19 C20 C25 6.4(13) . . . . ?
N1 C1 C20 C19 -66.7(11) . . . . ?
C2 C1 C20 C19 109.6(10) . . . . ?
N1 C1 C20 C21 52.1(12) . . . . ?
C2 C1 C20 C21 -131.6(10) . . . . ?
N1 C1 C20 C25 173.6(9) . . . . ?
C2 C1 C20 C25 -10.2(13) . . . . ?
C19 C20 C21 C22 -174.2(8) . . . . ?
C1 C20 C21 C22 68.8(11) . . . . ?
C25 C20 C21 C22 -53.8(11) . . . . ?
C20 C21 C22 C23 56.7(12) . . . . ?
C21 C22 C23 C24 -56.4(13) . . . . ?
C22 C23 C24 C25 54.9(13) . . . . ?
C23 C24 C25 C20 -54.7(12) . . . . ?
C19 C20 C25 C24 173.5(9) . . . . ?
C1 C20 C25 C24 -69.1(11) . . . . ?
C21 C20 C25 C24 53.6(11) . . . . ?
C4 C5 C26 C27 -154.3(9) . . . . ?
C30 C5 C26 C27 58.1(11) . . . . ?
C6 C5 C26 C27 -83.3(11) . . . . ?
C5 C26 C27 C28 -55.1(11) . . . . ?
C26 C27 C28 C29 53.6(12) . . . . ?
C27 C28 C29 C30 -53.6(13) . . . . ?
C4 C5 C30 C29 156.5(9) . . . . ?
C6 C5 C30 C29 81.7(11) . . . . ?
C26 C5 C30 C29 -57.7(11) . . . . ?
C28 C29 C30 C5 54.9(11) . . . . ?
C11 C10 C31 C32 70.3(10) . . . . ?
C35 C10 C31 C32 -54.1(11) . . . . ?
C9 C10 C31 C32 -174.9(8) . . . . ?
C10 C31 C32 C33 55.6(12) . . . . ?
C31 C32 C33 C34 -55.3(13) . . . . ?
C32 C33 C34 C35 54.2(12) . . . . ?
C33 C34 C35 C10 -53.7(12) . . . . ?
C11 C10 C35 C34 -70.4(12) . . . . ?
C9 C10 C35 C34 173.5(9) . . . . ?
C31 C10 C35 C34 53.2(11) . . . . ?
C16 C15 C36 C37 -83.7(12) . . . . ?
C40 C15 C36 C37 57.5(12) . . . . ?
C14 C15 C36 C37 -155.1(9) . . . . ?
C15 C36 C37 C38 -54.3(12) . . . . ?
C36 C37 C38 C39 51.9(13) . . . . ?
C37 C38 C39 C40 -52.5(14) . . . . ?
C38 C39 C40 C15 54.8(12) . . . . ?
C16 C15 C40 C39 82.9(11) . . . . ?
C36 C15 C40 C39 -57.3(11) . . . . ?
C14 C15 C40 C39 157.1(9) . . . . ?
